data_7007555
loop_
_publ_author_name
'Zhang, Lei'
'Sun, Jie'
'Zhu, Huping'
'Xu, Qiang'
'Tsumori, Nobuko'
'Chen, Jiabi'

_publ_section_title
;
 Novel dimetal bridging carbene complexes derived from a terminal
 carbonyl dimetal compound. Syntheses, structures and reactivities of
 7H-indene-coordinated diiron bridging carbene complexes.
;
_journal_issue 36
_journal_name_full 'Dalton transactions (Cambridge, England : 2003)'
_journal_page_first 4348
_journal_page_last 4358
_journal_paper_doi 10.1039/b607283f
_journal_year 2006
_chemical_absolute_configuration ad
_chemical_formula_sum 'C24 H13 Fe Mo N O7'
_chemical_formula_weight 579.14
_chemical_name_systematic
;
?
;
_space_group_IT_number 29
_symmetry_cell_setting orthorhombic
_symmetry_space_group_name_Hall 'P 2c -2ac'
_symmetry_space_group_name_H-M 'P c a 21'
_atom_sites_solution_hydrogens geom
_atom_sites_solution_primary direct
_atom_sites_solution_secondary difmap
_audit_creation_method SHELXL-97
_cell_angle_alpha 90.00
_cell_angle_beta 90.00
_cell_angle_gamma 90.00
_cell_formula_units_Z 8
_cell_length_a 30.716(3)
_cell_length_b 7.2926(6)
_cell_length_c 21.0737(18)
_cell_measurement_reflns_used 4114
_cell_measurement_temperature 293(2)
_cell_measurement_theta_max 43.946
_cell_measurement_theta_min 4.688
_cell_volume 4720.5(7)
_computing_cell_refinement 'Bruker SMART'
_computing_data_collection 'Bruker SMART'
_computing_data_reduction 'Bruker SHELXTL'
_computing_molecular_graphics 'Bruker SHELXTL'
_computing_publication_material 'Bruker SHELXTL'
_computing_structure_refinement 'SHELXL-97 (Sheldrick, 1997)'
_computing_structure_solution 'SHELXS-97 (Sheldrick, 1990)'
_diffrn_ambient_temperature 293(2)
_diffrn_measured_fraction_theta_full 0.998
_diffrn_measured_fraction_theta_max 0.998
_diffrn_measurement_device_type 'CCD area detector'
_diffrn_measurement_method 'phi and omega scans'
_diffrn_radiation_monochromator graphite
_diffrn_radiation_source 'fine-focus sealed tube'
_diffrn_radiation_type MoK\a
_diffrn_radiation_wavelength 0.71073
_diffrn_reflns_av_R_equivalents 0.0889
_diffrn_reflns_av_sigmaI/netI 0.1029
_diffrn_reflns_limit_h_max 36
_diffrn_reflns_limit_h_min -39
_diffrn_reflns_limit_k_max 9
_diffrn_reflns_limit_k_min -9
_diffrn_reflns_limit_l_max 26
_diffrn_reflns_limit_l_min -20
_diffrn_reflns_number 26266
_diffrn_reflns_theta_full 27.00
_diffrn_reflns_theta_max 27.00
_diffrn_reflns_theta_min 1.33
_exptl_absorpt_coefficient_mu 1.190
_exptl_absorpt_correction_T_max 1.00000
_exptl_absorpt_correction_T_min 0.80535
_exptl_absorpt_correction_type empirical
_exptl_crystal_colour yellow
_exptl_crystal_density_diffrn 1.630
_exptl_crystal_density_method 'not measured'
_exptl_crystal_F_000 2304
_exptl_crystal_size_max 0.378
_exptl_crystal_size_mid 0.121
_exptl_crystal_size_min 0.110
_refine_diff_density_max 0.618
_refine_diff_density_min -0.280
_refine_diff_density_rms 0.067
_refine_ls_abs_structure_details 'Flack H D (1983), Acta Cryst. A39, 876-881'
_refine_ls_abs_structure_Flack 0.00(3)
_refine_ls_extinction_method none
_refine_ls_goodness_of_fit_ref 0.843
_refine_ls_hydrogen_treatment mixed
_refine_ls_matrix_type full
_refine_ls_number_parameters 638
_refine_ls_number_reflns 9080
_refine_ls_number_restraints 3
_refine_ls_restrained_S_all 0.843
_refine_ls_R_factor_all 0.0891
_refine_ls_R_factor_gt 0.0471
_refine_ls_shift/su_max 0.062
_refine_ls_shift/su_mean 0.002
_refine_ls_structure_factor_coef Fsqd
_refine_ls_weighting_details 'calc w=1/[\s^2^(Fo^2^)+(0.0201P)^2^+0.0000P] where P=(Fo^2^+2Fc^2^)/3'
_refine_ls_weighting_scheme calc
_refine_ls_wR_factor_gt 0.0749
_refine_ls_wR_factor_ref 0.0842
_reflns_number_gt 5328
_reflns_number_total 9080
_reflns_threshold_expression >2sigma(I)
_cod_data_source_file b607283f.txt
_cod_data_source_block compl-18.cif
_cod_depositor_comments
;
The following automatic conversions were performed:
'_symmetry_cell_setting' value 'Orthorhombic' changed to 'orthorhombic'
according to '/home/saulius/struct/CIF-dictionaries/cif_core.dic'
dictionary named 'cif_core.dic' version 2.4.1 from 2010-06-29.

Automatic conversion script
Id: cif_fix_enum 1527 2010-12-29 10:47:43Z saulius 
;
_cod_original_cell_volume 4720.4(7)
_cod_original_sg_symbol_H-M Pca2(1)
_cod_database_code 7007555

loop_
_symmetry_equiv_pos_as_xyz
'x, y, z'
'-x, -y, z+1/2'
'x+1/2, -y, z'
'-x+1/2, y, z+1/2'

loop_
_atom_site_label
_atom_site_type_symbol
_atom_site_fract_x
_atom_site_fract_y
_atom_site_fract_z
_atom_site_U_iso_or_equiv
_atom_site_adp_type
_atom_site_occupancy
_atom_site_symmetry_multiplicity
_atom_site_calc_flag
_atom_site_refinement_flags
_atom_site_disorder_assembly
_atom_site_disorder_group
Mo1 Mo 0.162830(18) 0.44069(9) 0.71812(2) 0.05997(19) Uani 1 1 d . . .
Mo2 Mo 0.086460(18) 1.03424(7) 0.19930(3) 0.05360(16) Uani 1 1 d . . .
Fe2 Fe 0.29621(2) 0.43744(13) 0.53560(5) 0.0488(2) Uani 1 1 d . . .
Fe4 Fe -0.03873(2) 0.94329(13) 0.38446(5) 0.0447(2) Uani 1 1 d . . .
O3 O 0.31251(16) 0.1669(8) 0.4386(3) 0.0844(17) Uani 1 1 d . . .
O4 O 0.28348(18) 0.1694(8) 0.6353(3) 0.0942(19) Uani 1 1 d . . .
O5 O 0.2475(2) 0.6205(11) 0.7705(3) 0.141(3) Uani 1 1 d . . .
O6 O 0.2043(3) 0.0503(10) 0.7461(5) 0.146(4) Uani 1 1 d . . .
O7 O 0.12211(19) 0.4514(9) 0.8545(3) 0.098(2) Uani 1 1 d . . .
O8 O 0.0803(2) 0.2497(11) 0.6571(3) 0.135(3) Uani 1 1 d . . .
O9 O 0.1219(2) 0.8294(9) 0.6894(3) 0.116(2) Uani 1 1 d . . .
O12 O -0.02279(18) 0.6756(9) 0.2845(3) 0.0914(19) Uani 1 1 d . . .
O13 O -0.05555(15) 0.6616(7) 0.4783(3) 0.0774(17) Uani 1 1 d . . .
O14 O -0.0026(2) 1.2216(12) 0.1628(4) 0.162(3) Uani 1 1 d . . .
O15 O 0.0468(2) 0.6494(10) 0.1643(3) 0.125(2) Uani 1 1 d . . .
O16 O 0.1209(2) 1.0652(9) 0.0606(3) 0.0958(19) Uani 1 1 d . . .
O17 O 0.17354(19) 0.8474(10) 0.2435(3) 0.122(3) Uani 1 1 d . . .
O18 O 0.1272(3) 1.4148(10) 0.2334(4) 0.145(3) Uani 1 1 d . . .
N1 N 0.20875(17) 0.4614(8) 0.5777(3) 0.0526(16) Uani 1 1 d . . .
N2 N 0.04745(15) 0.9970(7) 0.3426(3) 0.0464(15) Uani 1 1 d . . .
C3 C 0.3052(2) 0.2763(11) 0.4769(4) 0.059(2) Uani 1 1 d . . .
C4 C 0.2880(2) 0.2761(11) 0.5974(4) 0.060(2) Uani 1 1 d . . .
C5 C 0.22930(18) 0.4739(8) 0.5160(3) 0.0427(17) Uani 1 1 d . . .
C6 C 0.2897(2) 0.7172(10) 0.5489(4) 0.060(2) Uani 1 1 d . . .
C7 C 0.3153(3) 0.6489(11) 0.5966(4) 0.072(2) Uani 1 1 d . . .
H7 H 0.3091 0.6571 0.6397 0.086 Uiso 1 1 calc R . .
C8 C 0.3528(3) 0.5635(11) 0.5700(5) 0.075(2) Uani 1 1 d . . .
H8 H 0.3747 0.5030 0.5922 0.090 Uiso 1 1 calc R . .
C9 C 0.3505(2) 0.5872(10) 0.5058(5) 0.073(2) Uani 1 1 d . . .
H9 H 0.3711 0.5474 0.4766 0.088 Uiso 1 1 calc R . .
C10 C 0.3111(2) 0.6834(9) 0.4906(4) 0.057(2) Uani 1 1 d . . .
C11 C 0.2885(3) 0.7259(11) 0.4321(5) 0.072(3) Uani 1 1 d . . .
C12 C 0.2464(3) 0.7252(10) 0.4341(5) 0.070(2) Uani 1 1 d . . .
C13 C 0.2247(2) 0.6788(10) 0.4955(4) 0.0580(19) Uani 1 1 d D . .
C14 C 0.2446(2) 0.7941(9) 0.5478(4) 0.077(2) Uani 1 1 d . . .
H14A H 0.2445 0.9235 0.5372 0.092 Uiso 1 1 calc R . .
H14B H 0.2298 0.7760 0.5880 0.092 Uiso 1 1 calc R . .
C15 C 0.1924(2) 0.4506(10) 0.6269(4) 0.058(2) Uani 1 1 d . . .
C16 C 0.2174(3) 0.5552(12) 0.7527(4) 0.082(3) Uani 1 1 d . . .
C17 C 0.20793(17) 0.3313(10) 0.4748(3) 0.0452(18) Uani 1 1 d . . .
C18 C 0.2164(2) 0.3299(12) 0.4104(4) 0.075(2) Uani 1 1 d . . .
H18 H 0.2367 0.4117 0.3937 0.090 Uiso 1 1 calc R . .
C19 C 0.1950(2) 0.2067(12) 0.3697(4) 0.077(2) Uani 1 1 d . . .
H19 H 0.2004 0.2095 0.3263 0.092 Uiso 1 1 calc R . .
C20 C 0.1658(2) 0.0816(12) 0.3945(4) 0.080(3) Uani 1 1 d . . .
H20 H 0.1515 -0.0005 0.3680 0.096 Uiso 1 1 calc R . .
C21 C 0.1584(2) 0.0800(10) 0.4579(4) 0.064(2) Uani 1 1 d . . .
H21 H 0.1391 -0.0055 0.4748 0.077 Uiso 1 1 calc R . .
C22 C 0.17886(19) 0.2026(9) 0.4980(3) 0.0512(17) Uani 1 1 d . . .
H22 H 0.1730 0.1986 0.5413 0.061 Uiso 1 1 calc R . .
C23 C 0.1893(3) 0.1934(15) 0.7370(5) 0.103(3) Uani 1 1 d . . .
C24 C 0.1372(2) 0.4394(11) 0.8055(4) 0.066(2) Uani 1 1 d . . .
C25 C 0.1099(2) 0.3188(12) 0.6792(4) 0.082(3) Uani 1 1 d . . .
C26 C 0.1369(2) 0.6833(12) 0.7014(4) 0.079(2) Uani 1 1 d . . .
C29 C -0.0286(2) 0.7803(11) 0.3257(4) 0.064(2) Uani 1 1 d . . .
C30 C -0.04712(19) 0.7702(11) 0.4416(4) 0.054(2) Uani 1 1 d . . .
C31 C 0.02721(19) 0.9841(8) 0.4046(3) 0.0411(17) Uani 1 1 d . . .
C32 C -0.0341(2) 1.2283(9) 0.3784(4) 0.0552(18) Uani 1 1 d . . .
C33 C -0.0573(2) 1.1671(10) 0.3265(4) 0.067(2) Uani 1 1 d . . .
H33 H -0.0497 1.1842 0.2842 0.080 Uiso 1 1 calc R . .
C34 C -0.0951(2) 1.0720(10) 0.3495(4) 0.070(2) Uani 1 1 d . . .
H34 H -0.1162 1.0160 0.3246 0.084 Uiso 1 1 calc R . .
C35 C -0.0946(2) 1.0784(10) 0.4168(4) 0.063(2) Uani 1 1 d . . .
H35 H -0.1154 1.0286 0.4439 0.075 Uiso 1 1 calc R . .
C36 C -0.0565(2) 1.1748(10) 0.4349(4) 0.0499(19) Uani 1 1 d . . .
C37 C -0.0357(2) 1.2044(9) 0.4958(4) 0.0558(19) Uani 1 1 d . . .
C38 C 0.0078(3) 1.2074(10) 0.4951(4) 0.061(2) Uani 1 1 d . . .
C39 C 0.0310(2) 1.1839(9) 0.4332(4) 0.0498(18) Uani 1 1 d D . .
C40 C 0.00945(19) 1.3110(9) 0.3857(3) 0.0556(18) Uani 1 1 d . . .
H40A H 0.0075 1.4351 0.4020 0.067 Uiso 1 1 calc R . .
H40B H 0.0251 1.3124 0.3457 0.067 Uiso 1 1 calc R . .
C41 C 0.0618(2) 1.0137(8) 0.2932(4) 0.0481(18) Uani 1 1 d . . .
C42 C 0.0298(3) 1.1567(13) 0.1753(4) 0.087(3) Uani 1 1 d . . .
C43 C 0.05059(17) 0.8323(9) 0.4403(3) 0.0376(16) Uani 1 1 d . . .
C44 C 0.0445(2) 0.8133(10) 0.5046(4) 0.059(2) Uani 1 1 d . . .
H44 H 0.0251 0.8898 0.5257 0.071 Uiso 1 1 calc R . .
C45 C 0.0673(2) 0.6798(10) 0.5382(4) 0.072(2) Uani 1 1 d . . .
H45 H 0.0630 0.6677 0.5817 0.086 Uiso 1 1 calc R . .
C46 C 0.0960(2) 0.5666(10) 0.5079(4) 0.069(2) Uani 1 1 d . . .
H46 H 0.1118 0.4807 0.5310 0.083 Uiso 1 1 calc R . .
C47 C 0.10136(19) 0.5793(9) 0.4444(4) 0.0583(19) Uani 1 1 d . . .
H47 H 0.1200 0.4995 0.4233 0.070 Uiso 1 1 calc R . .
C48 C 0.07873(18) 0.7127(8) 0.4113(3) 0.0461(16) Uani 1 1 d . . .
H48 H 0.0828 0.7216 0.3677 0.055 Uiso 1 1 calc R . .
C49 C 0.0603(2) 0.7909(12) 0.1786(3) 0.072(2) Uani 1 1 d . . .
C50 C 0.1083(3) 1.0503(10) 0.1113(4) 0.064(2) Uani 1 1 d . . .
C51 C 0.1427(3) 0.9108(11) 0.2281(3) 0.071(2) Uani 1 1 d . . .
C52 C 0.1128(3) 1.2757(13) 0.2202(4) 0.083(2) Uani 1 1 d . . .
H11 H 0.304(2) 0.745(10) 0.398(4) 0.09(3) Uiso 1 1 d . . .
H12 H 0.226(3) 0.721(10) 0.400(4) 0.09(3) Uiso 1 1 d . . .
H13 H 0.1951(7) 0.696(8) 0.493(3) 0.041(18) Uiso 1 1 d D . .
H37 H -0.051(3) 1.230(11) 0.536(4) 0.11(3) Uiso 1 1 d . . .
H38 H 0.024(2) 1.180(9) 0.527(3) 0.07(2) Uiso 1 1 d . . .
H39 H 0.0603(8) 1.210(8) 0.440(2) 0.045(18) Uiso 1 1 d D . .

loop_
_atom_site_aniso_label
_atom_site_aniso_U_11
_atom_site_aniso_U_22
_atom_site_aniso_U_33
_atom_site_aniso_U_23
_atom_site_aniso_U_13
_atom_site_aniso_U_12
Mo1 0.0490(3) 0.0784(4) 0.0526(4) -0.0087(4) 0.0090(3) -0.0097(3)
Mo2 0.0487(3) 0.0684(4) 0.0437(4) 0.0060(4) 0.0039(3) -0.0014(3)
Fe2 0.0330(5) 0.0591(6) 0.0542(7) -0.0075(6) -0.0039(4) -0.0023(5)
Fe4 0.0296(4) 0.0519(6) 0.0527(6) 0.0028(6) -0.0024(4) 0.0021(4)
O3 0.076(4) 0.073(4) 0.105(5) -0.024(4) 0.003(3) 0.009(3)
O4 0.083(4) 0.103(5) 0.097(5) 0.038(4) -0.001(3) 0.005(3)
O5 0.083(4) 0.220(8) 0.122(6) 0.004(5) -0.031(4) -0.064(5)
O6 0.145(7) 0.093(6) 0.262(11) 0.039(7) 0.007(6) 0.007(5)
O7 0.094(4) 0.142(6) 0.059(4) -0.006(4) 0.024(4) -0.017(4)
O8 0.094(5) 0.191(8) 0.120(6) -0.027(5) -0.020(4) -0.046(5)
O9 0.140(6) 0.105(5) 0.102(5) -0.010(5) 0.001(4) 0.032(4)
O12 0.091(4) 0.116(5) 0.066(4) -0.023(4) -0.001(3) -0.009(4)
O13 0.066(3) 0.074(4) 0.092(4) 0.035(3) 0.014(3) -0.001(3)
O14 0.091(5) 0.226(9) 0.168(7) 0.041(6) -0.042(5) 0.053(5)
O15 0.160(6) 0.103(5) 0.113(6) -0.010(4) 0.021(5) -0.040(5)
O16 0.116(5) 0.119(5) 0.053(4) -0.002(4) 0.004(4) -0.036(4)
O17 0.087(4) 0.180(7) 0.099(5) -0.032(4) -0.017(4) 0.068(4)
O18 0.192(8) 0.102(6) 0.140(7) 0.007(5) -0.027(6) -0.035(5)
N1 0.038(3) 0.068(4) 0.052(5) -0.011(3) 0.000(3) -0.004(3)
N2 0.025(3) 0.062(4) 0.053(5) 0.003(3) 0.001(3) 0.002(2)
C3 0.037(4) 0.055(5) 0.085(7) -0.007(5) 0.005(4) -0.002(4)
C4 0.044(4) 0.075(6) 0.062(6) -0.002(4) -0.008(4) 0.003(4)
C5 0.030(3) 0.051(4) 0.047(5) -0.001(3) -0.003(3) -0.001(3)
C6 0.046(4) 0.060(5) 0.073(6) -0.008(4) -0.002(4) -0.025(4)
C7 0.063(5) 0.075(6) 0.078(6) -0.028(5) 0.002(5) -0.024(4)
C8 0.059(5) 0.094(7) 0.071(6) -0.002(5) -0.014(5) -0.024(5)
C9 0.046(4) 0.066(5) 0.106(8) -0.010(5) 0.013(5) -0.027(4)
C10 0.048(4) 0.047(4) 0.077(6) -0.006(4) -0.013(4) -0.019(4)
C11 0.075(7) 0.056(6) 0.085(7) 0.000(5) 0.017(6) -0.011(5)
C12 0.060(5) 0.057(5) 0.093(7) 0.003(5) -0.008(5) 0.010(4)
C13 0.057(5) 0.038(4) 0.079(6) 0.000(4) -0.001(4) 0.005(4)
C14 0.074(5) 0.048(4) 0.109(7) -0.011(5) 0.004(5) -0.011(4)
C15 0.051(4) 0.063(5) 0.061(6) -0.017(4) -0.002(4) 0.003(4)
C16 0.069(5) 0.121(8) 0.057(5) -0.005(5) 0.000(4) -0.018(6)
C17 0.021(3) 0.063(5) 0.052(5) -0.008(4) -0.006(3) 0.014(3)
C18 0.059(5) 0.106(7) 0.061(6) -0.020(5) -0.002(4) -0.012(5)
C19 0.063(5) 0.115(7) 0.051(5) -0.023(5) -0.011(4) 0.005(5)
C20 0.053(4) 0.117(8) 0.070(6) -0.030(5) -0.009(4) -0.007(5)
C21 0.042(4) 0.057(5) 0.094(6) -0.014(4) -0.006(4) -0.001(3)
C22 0.040(4) 0.050(4) 0.063(5) -0.012(4) -0.009(3) 0.009(3)
C23 0.103(7) 0.099(8) 0.107(8) -0.016(6) 0.038(6) -0.048(6)
C24 0.055(5) 0.074(5) 0.071(6) -0.005(5) -0.004(4) -0.017(4)
C25 0.062(5) 0.112(7) 0.071(6) -0.014(5) 0.000(4) -0.014(5)
C26 0.075(5) 0.095(6) 0.068(6) -0.008(6) 0.017(5) -0.020(5)
C29 0.036(4) 0.093(6) 0.064(6) 0.002(5) -0.014(4) -0.011(4)
C30 0.026(3) 0.058(5) 0.077(6) 0.001(4) -0.009(4) -0.004(3)
C31 0.029(3) 0.051(4) 0.043(5) 0.002(3) 0.003(3) -0.002(3)
C32 0.043(4) 0.047(4) 0.075(5) 0.010(4) -0.002(4) 0.003(3)
C33 0.049(5) 0.083(6) 0.068(6) 0.026(4) 0.001(4) 0.022(4)
C34 0.032(4) 0.091(6) 0.086(7) 0.017(5) -0.022(4) 0.015(4)
C35 0.037(4) 0.077(6) 0.075(6) 0.016(5) 0.005(4) 0.012(4)
C36 0.031(4) 0.059(5) 0.060(5) 0.004(4) 0.004(4) 0.009(3)
C37 0.052(5) 0.055(5) 0.061(5) -0.008(4) 0.005(4) 0.015(4)
C38 0.067(6) 0.050(5) 0.067(6) -0.004(4) -0.007(5) -0.001(4)
C39 0.033(4) 0.047(4) 0.069(5) -0.003(4) 0.003(4) -0.010(3)
C40 0.045(4) 0.052(4) 0.069(5) 0.007(4) 0.012(3) -0.005(3)
C41 0.031(4) 0.055(4) 0.058(5) 0.004(3) 0.002(4) 0.007(3)
C42 0.085(6) 0.115(7) 0.062(5) 0.006(5) -0.007(5) 0.009(6)
C43 0.026(3) 0.046(4) 0.041(4) -0.001(3) -0.003(3) -0.001(3)
C44 0.044(4) 0.074(5) 0.058(5) 0.001(4) 0.003(4) 0.022(4)
C45 0.079(5) 0.093(6) 0.042(4) 0.009(5) -0.004(4) 0.029(5)
C46 0.039(4) 0.072(6) 0.096(7) 0.020(5) -0.005(4) 0.026(4)
C47 0.037(4) 0.051(5) 0.087(6) -0.013(4) -0.009(4) 0.010(3)
C48 0.035(3) 0.050(4) 0.054(4) -0.001(3) -0.001(3) 0.000(3)
C49 0.083(6) 0.083(6) 0.052(5) -0.002(4) 0.026(4) -0.010(5)
C50 0.075(5) 0.074(5) 0.042(5) -0.003(4) 0.008(4) -0.017(4)
C51 0.078(5) 0.093(6) 0.042(4) -0.015(4) 0.014(4) 0.027(5)
C52 0.097(6) 0.095(7) 0.057(5) 0.007(5) 0.007(5) 0.000(5)

loop_
_atom_type_symbol
_atom_type_description
_atom_type_scat_dispersion_real
_atom_type_scat_dispersion_imag
_atom_type_scat_source
C C 0.0033 0.0016 'International Tables Vol C Tables 4.2.6.8 and 6.1.1.4'
H H 0.0000 0.0000 'International Tables Vol C Tables 4.2.6.8 and 6.1.1.4'
N N 0.0061 0.0033 'International Tables Vol C Tables 4.2.6.8 and 6.1.1.4'
O O 0.0106 0.0060 'International Tables Vol C Tables 4.2.6.8 and 6.1.1.4'
Fe Fe 0.3463 0.8444 'International Tables Vol C Tables 4.2.6.8 and 6.1.1.4'
Mo Mo -1.6832 0.6857 'International Tables Vol C Tables 4.2.6.8 and 6.1.1.4'

loop_
_geom_angle_atom_site_label_1
_geom_angle_atom_site_label_2
_geom_angle_atom_site_label_3
_geom_angle
_geom_angle_site_symmetry_1
_geom_angle_site_symmetry_3
_geom_angle_publ_flag
C26 Mo1 C24 90.6(3) . . ?
C26 Mo1 C16 91.7(3) . . ?
C24 Mo1 C16 89.8(3) . . ?
C26 Mo1 C23 178.9(4) . . ?
C24 Mo1 C23 88.4(4) . . ?
C16 Mo1 C23 87.9(4) . . ?
C26 Mo1 C25 89.8(3) . . ?
C24 Mo1 C25 93.2(3) . . ?
C16 Mo1 C25 176.7(3) . . ?
C23 Mo1 C25 90.6(4) . . ?
C26 Mo1 C15 88.9(3) . . ?
C24 Mo1 C15 177.3(3) . . ?
C16 Mo1 C15 87.6(3) . . ?
C23 Mo1 C15 92.1(3) . . ?
C25 Mo1 C15 89.5(3) . . ?
C50 Mo2 C52 91.0(3) . . ?
C50 Mo2 C49 89.1(3) . . ?
C52 Mo2 C49 179.7(4) . . ?
C50 Mo2 C42 91.8(3) . . ?
C52 Mo2 C42 90.8(4) . . ?
C49 Mo2 C42 89.5(3) . . ?
C50 Mo2 C51 91.0(3) . . ?
C52 Mo2 C51 88.9(3) . . ?
C49 Mo2 C51 90.8(3) . . ?
C42 Mo2 C51 177.2(3) . . ?
C50 Mo2 C41 178.7(3) . . ?
C52 Mo2 C41 90.1(3) . . ?
C49 Mo2 C41 89.8(3) . . ?
C42 Mo2 C41 87.5(3) . . ?
C51 Mo2 C41 89.7(3) . . ?
C3 Fe2 C4 95.6(4) . . ?
C3 Fe2 C6 141.5(4) . . ?
C4 Fe2 C6 122.8(3) . . ?
C3 Fe2 C10 103.0(4) . . ?
C4 Fe2 C10 159.8(3) . . ?
C6 Fe2 C10 39.9(3) . . ?
C3 Fe2 C9 90.7(3) . . ?
C4 Fe2 C9 132.9(3) . . ?
C6 Fe2 C9 66.5(3) . . ?
C10 Fe2 C9 40.2(3) . . ?
C3 Fe2 C7 153.7(3) . . ?
C4 Fe2 C7 94.5(4) . . ?
C6 Fe2 C7 38.4(3) . . ?
C10 Fe2 C7 65.4(3) . . ?
C9 Fe2 C7 64.9(3) . . ?
C3 Fe2 C8 114.4(4) . . ?
C4 Fe2 C8 98.9(3) . . ?
C6 Fe2 C8 66.4(3) . . ?
C10 Fe2 C8 66.2(3) . . ?
C9 Fe2 C8 38.1(3) . . ?
C7 Fe2 C8 39.8(3) . . ?
C3 Fe2 C5 95.8(3) . . ?
C4 Fe2 C5 95.1(3) . . ?
C6 Fe2 C5 79.0(3) . . ?
C10 Fe2 C5 90.9(3) . . ?
C9 Fe2 C5 130.6(3) . . ?
C7 Fe2 C5 107.4(3) . . ?
C8 Fe2 C5 145.0(3) . . ?
C29 Fe4 C30 91.3(3) . . ?
C29 Fe4 C36 165.5(3) . . ?
C30 Fe4 C36 101.3(4) . . ?
C29 Fe4 C32 128.6(3) . . ?
C30 Fe4 C32 139.9(3) . . ?
C36 Fe4 C32 40.2(3) . . ?
C29 Fe4 C31 93.9(3) . . ?
C30 Fe4 C31 96.0(3) . . ?
C36 Fe4 C31 92.0(3) . . ?
C32 Fe4 C31 78.7(2) . . ?
C29 Fe4 C35 134.3(3) . . ?
C30 Fe4 C35 89.7(3) . . ?
C36 Fe4 C35 39.8(3) . . ?
C32 Fe4 C35 66.9(3) . . ?
C31 Fe4 C35 131.4(3) . . ?
C29 Fe4 C34 101.7(3) . . ?
C30 Fe4 C34 116.0(3) . . ?
C36 Fe4 C34 66.3(3) . . ?
C32 Fe4 C34 65.8(3) . . ?
C31 Fe4 C34 143.6(3) . . ?
C35 Fe4 C34 39.5(3) . . ?
C29 Fe4 C33 99.5(4) . . ?
C30 Fe4 C33 155.1(3) . . ?
C36 Fe4 C33 66.2(3) . . ?
C32 Fe4 C33 38.3(3) . . ?
C31 Fe4 C33 105.5(3) . . ?
C35 Fe4 C33 66.7(3) . . ?
C34 Fe4 C33 39.8(3) . . ?
C15 N1 C5 179.7(8) . . ?
C41 N2 C31 176.5(6) . . ?
O3 C3 Fe2 177.8(7) . . ?
O4 C4 Fe2 177.6(8) . . ?
N1 C5 C17 106.5(5) . . ?
N1 C5 C13 105.6(6) . . ?
C17 C5 C13 117.6(6) . . ?
N1 C5 Fe2 103.9(4) . . ?
C17 C5 Fe2 116.7(4) . . ?
C13 C5 Fe2 105.2(4) . . ?
C7 C6 C10 108.0(7) . . ?
C7 C6 C14 132.7(8) . . ?
C10 C6 C14 118.9(8) . . ?
C7 C6 Fe2 71.7(4) . . ?
C10 C6 Fe2 70.5(4) . . ?
C14 C6 Fe2 117.2(4) . . ?
C6 C7 C8 109.5(8) . . ?
C6 C7 Fe2 69.9(4) . . ?
C8 C7 Fe2 70.2(4) . . ?
C6 C7 H7 125.3 . . ?
C8 C7 H7 125.3 . . ?
Fe2 C7 H7 126.2 . . ?
C9 C8 C7 107.0(8) . . ?
C9 C8 Fe2 70.7(5) . . ?
C7 C8 Fe2 70.0(4) . . ?
C9 C8 H8 126.5 . . ?
C7 C8 H8 126.5 . . ?
Fe2 C8 H8 124.4 . . ?
C8 C9 C10 109.1(8) . . ?
C8 C9 Fe2 71.2(5) . . ?
C10 C9 Fe2 69.5(4) . . ?
C8 C9 H9 125.5 . . ?
C10 C9 H9 125.5 . . ?
Fe2 C9 H9 125.4 . . ?
C6 C10 C9 106.4(7) . . ?
C6 C10 C11 118.5(8) . . ?
C9 C10 C11 134.4(8) . . ?
C6 C10 Fe2 69.6(4) . . ?
C9 C10 Fe2 70.3(4) . . ?
C11 C10 Fe2 117.8(5) . . ?
C12 C11 C10 116.9(9) . . ?
C12 C11 H11 124(6) . . ?
C10 C11 H11 119(5) . . ?
C11 C12 C13 118.3(9) . . ?
C11 C12 H12 130(5) . . ?
C13 C12 H12 110(5) . . ?
C12 C13 C14 108.9(7) . . ?
C12 C13 C5 114.6(6) . . ?
C14 C13 C5 107.0(6) . . ?
C12 C13 H13 111(4) . . ?
C14 C13 H13 112(4) . . ?
C5 C13 H13 104(4) . . ?
C6 C14 C13 100.2(6) . . ?
C6 C14 H14A 111.7 . . ?
C13 C14 H14A 111.7 . . ?
C6 C14 H14B 111.7 . . ?
C13 C14 H14B 111.7 . . ?
H14A C14 H14B 109.5 . . ?
N1 C15 Mo1 178.0(7) . . ?
O5 C16 Mo1 178.4(8) . . ?
C18 C17 C22 117.6(7) . . ?
C18 C17 C5 119.2(7) . . ?
C22 C17 C5 123.2(7) . . ?
C17 C18 C19 120.9(8) . . ?
C17 C18 H18 119.5 . . ?
C19 C18 H18 119.5 . . ?
C20 C19 C18 119.8(8) . . ?
C20 C19 H19 120.1 . . ?
C18 C19 H19 120.1 . . ?
C21 C20 C19 119.2(8) . . ?
C21 C20 H20 120.4 . . ?
C19 C20 H20 120.4 . . ?
C20 C21 C22 121.3(8) . . ?
C20 C21 H21 119.3 . . ?
C22 C21 H21 119.3 . . ?
C21 C22 C17 121.1(7) . . ?
C21 C22 H22 119.4 . . ?
C17 C22 H22 119.4 . . ?
O6 C23 Mo1 178.1(10) . . ?
O7 C24 Mo1 175.2(8) . . ?
O8 C25 Mo1 179.6(9) . . ?
O9 C26 Mo1 177.9(8) . . ?
O12 C29 Fe4 177.1(7) . . ?
O13 C30 Fe4 175.2(6) . . ?
N2 C31 C43 106.9(5) . . ?
N2 C31 C39 104.6(5) . . ?
C43 C31 C39 116.6(6) . . ?
N2 C31 Fe4 103.9(4) . . ?
C43 C31 Fe4 117.1(4) . . ?
C39 C31 Fe4 106.3(4) . . ?
C33 C32 C36 108.8(6) . . ?
C33 C32 C40 133.1(7) . . ?
C36 C32 C40 117.5(7) . . ?
C33 C32 Fe4 72.0(4) . . ?
C36 C32 Fe4 69.2(4) . . ?
C40 C32 Fe4 117.6(4) . . ?
C32 C33 C34 107.9(7) . . ?
C32 C33 Fe4 69.7(4) . . ?
C34 C33 Fe4 69.6(4) . . ?
C32 C33 H33 126.1 . . ?
C34 C33 H33 126.1 . . ?
Fe4 C33 H33 126.2 . . ?
C35 C34 C33 108.2(7) . . ?
C35 C34 Fe4 69.9(4) . . ?
C33 C34 Fe4 70.6(4) . . ?
C35 C34 H34 125.9 . . ?
C33 C34 H34 125.9 . . ?
Fe4 C34 H34 125.2 . . ?
C36 C35 C34 107.1(7) . . ?
C36 C35 Fe4 69.2(4) . . ?
C34 C35 Fe4 70.6(4) . . ?
C36 C35 H35 126.5 . . ?
C34 C35 H35 126.5 . . ?
Fe4 C35 H35 125.4 . . ?
C35 C36 C32 108.0(7) . . ?
C35 C36 C37 132.5(7) . . ?
C32 C36 C37 119.0(7) . . ?
C35 C36 Fe4 71.0(4) . . ?
C32 C36 Fe4 70.6(4) . . ?
C37 C36 Fe4 117.4(5) . . ?
C38 C37 C36 115.6(8) . . ?
C38 C37 H37 119(5) . . ?
C36 C37 H37 125(5) . . ?
C37 C38 C39 119.1(8) . . ?
C37 C38 H38 124(5) . . ?
C39 C38 H38 112(5) . . ?
C38 C39 C40 107.2(6) . . ?
C38 C39 C31 113.7(6) . . ?
C40 C39 C31 106.2(6) . . ?
C38 C39 H39 108(3) . . ?
C40 C39 H39 114(4) . . ?
C31 C39 H39 109(4) . . ?
C32 C40 C39 102.4(5) . . ?
C32 C40 H40A 111.3 . . ?
C39 C40 H40A 111.3 . . ?
C32 C40 H40B 111.3 . . ?
C39 C40 H40B 111.3 . . ?
H40A C40 H40B 109.2 . . ?
N2 C41 Mo2 177.1(6) . . ?
O14 C42 Mo2 178.0(9) . . ?
C48 C43 C44 117.5(6) . . ?
C48 C43 C31 122.7(6) . . ?
C44 C43 C31 119.8(6) . . ?
C43 C44 C45 120.2(7) . . ?
C43 C44 H44 119.9 . . ?
C45 C44 H44 119.9 . . ?
C46 C45 C44 120.6(7) . . ?
C46 C45 H45 119.7 . . ?
C44 C45 H45 119.7 . . ?
C47 C46 C45 120.0(7) . . ?
C47 C46 H46 120.0 . . ?
C45 C46 H46 120.0 . . ?
C46 C47 C48 119.1(7) . . ?
C46 C47 H47 120.5 . . ?
C48 C47 H47 120.5 . . ?
C43 C48 C47 122.6(7) . . ?
C43 C48 H48 118.7 . . ?
C47 C48 H48 118.7 . . ?
O15 C49 Mo2 176.4(7) . . ?
O16 C50 Mo2 177.9(8) . . ?
O17 C51 Mo2 178.6(9) . . ?
O18 C52 Mo2 178.4(9) . . ?

loop_
_geom_bond_atom_site_label_1
_geom_bond_atom_site_label_2
_geom_bond_distance
_geom_bond_site_symmetry_2
_geom_bond_publ_flag
Mo1 C26 1.972(9) . ?
Mo1 C24 2.003(9) . ?
Mo1 C16 2.010(9) . ?
Mo1 C23 2.018(12) . ?
Mo1 C25 2.028(8) . ?
Mo1 C15 2.127(9) . ?
Mo2 C50 1.976(8) . ?
Mo2 C52 1.987(10) . ?
Mo2 C49 1.996(9) . ?
Mo2 C42 2.020(9) . ?
Mo2 C51 2.041(8) . ?
Mo2 C41 2.125(8) . ?
Fe2 C3 1.729(9) . ?
Fe2 C4 1.773(9) . ?
Fe2 C6 2.069(7) . ?
Fe2 C10 2.080(7) . ?
Fe2 C9 2.090(7) . ?
Fe2 C7 2.092(7) . ?
Fe2 C8 2.095(7) . ?
Fe2 C5 2.113(6) . ?
Fe4 C29 1.744(9) . ?
Fe4 C30 1.763(8) . ?
Fe4 C36 2.068(7) . ?
Fe4 C32 2.087(6) . ?
Fe4 C31 2.091(6) . ?
Fe4 C35 2.093(6) . ?
Fe4 C34 2.102(6) . ?
Fe4 C33 2.116(7) . ?
O3 C3 1.156(8) . ?
O4 C4 1.123(8) . ?
O5 C16 1.107(8) . ?
O6 C23 1.157(11) . ?
O7 C24 1.134(9) . ?
O8 C25 1.138(8) . ?
O9 C26 1.188(9) . ?
O12 C29 1.171(8) . ?
O13 C30 1.137(8) . ?
O14 C42 1.133(8) . ?
O15 C49 1.152(8) . ?
O16 C50 1.141(8) . ?
O17 C51 1.102(7) . ?
O18 C52 1.142(9) . ?
N1 C15 1.155(9) . ?
N1 C5 1.449(9) . ?
N2 C41 1.135(9) . ?
N2 C31 1.451(9) . ?
C5 C17 1.505(9) . ?
C5 C13 1.561(9) . ?
C6 C7 1.370(10) . ?
C6 C10 1.415(10) . ?
C6 C14 1.496(9) . ?
C7 C8 1.425(10) . ?
C7 H7 0.9300 . ?
C8 C9 1.366(10) . ?
C8 H8 0.9300 . ?
C9 C10 1.434(10) . ?
C9 H9 0.9300 . ?
C10 C11 1.448(12) . ?
C11 C12 1.294(10) . ?
C11 H11 0.87(7) . ?
C12 C13 1.494(11) . ?
C12 H12 0.97(8) . ?
C13 C14 1.516(9) . ?
C13 H13 0.919(19) . ?
C14 H14A 0.9700 . ?
C14 H14B 0.9700 . ?
C17 C18 1.384(10) . ?
C17 C22 1.385(9) . ?
C18 C19 1.405(10) . ?
C18 H18 0.9300 . ?
C19 C20 1.381(10) . ?
C19 H19 0.9300 . ?
C20 C21 1.357(10) . ?
C20 H20 0.9300 . ?
C21 C22 1.381(9) . ?
C21 H21 0.9300 . ?
C22 H22 0.9300 . ?
C31 C43 1.519(9) . ?
C31 C39 1.581(9) . ?
C32 C33 1.379(10) . ?
C32 C36 1.429(10) . ?
C32 C40 1.475(9) . ?
C33 C34 1.437(9) . ?
C33 H33 0.9300 . ?
C34 C35 1.419(10) . ?
C34 H34 0.9300 . ?
C35 C36 1.417(9) . ?
C35 H35 0.9300 . ?
C36 C37 1.450(10) . ?
C37 C38 1.337(9) . ?
C37 H37 1.00(9) . ?
C38 C39 1.496(10) . ?
C38 H38 0.86(7) . ?
C39 C40 1.517(9) . ?
C39 H39 0.932(19) . ?
C40 H40A 0.9700 . ?
C40 H40B 0.9700 . ?
C43 C48 1.371(8) . ?
C43 C44 1.375(9) . ?
C44 C45 1.393(9) . ?
C44 H44 0.9300 . ?
C45 C46 1.365(9) . ?
C45 H45 0.9300 . ?
C46 C47 1.351(10) . ?
C46 H46 0.9300 . ?
C47 C48 1.385(9) . ?
C47 H47 0.9300 . ?
C48 H48 0.9300 . ?

loop_
_geom_torsion_atom_site_label_1
_geom_torsion_atom_site_label_2
_geom_torsion_atom_site_label_3
_geom_torsion_atom_site_label_4
_geom_torsion
_geom_torsion_site_symmetry_1
_geom_torsion_site_symmetry_2
_geom_torsion_site_symmetry_3
_geom_torsion_site_symmetry_4
_geom_torsion_publ_flag
C4 Fe2 C3 O3 -66(21) . . . . ?
C6 Fe2 C3 O3 118(20) . . . . ?
C10 Fe2 C3 O3 106(21) . . . . ?
C9 Fe2 C3 O3 67(21) . . . . ?
C7 Fe2 C3 O3 46(21) . . . . ?
C8 Fe2 C3 O3 36(21) . . . . ?
C5 Fe2 C3 O3 -162(21) . . . . ?
C3 Fe2 C4 O4 19(18) . . . . ?
C6 Fe2 C4 O4 -164(18) . . . . ?
C10 Fe2 C4 O4 -138(18) . . . . ?
C9 Fe2 C4 O4 -77(18) . . . . ?
C7 Fe2 C4 O4 -137(18) . . . . ?
C8 Fe2 C4 O4 -97(18) . . . . ?
C5 Fe2 C4 O4 115(18) . . . . ?
C15 N1 C5 C17 45(97) . . . . ?
C15 N1 C5 C13 170(100) . . . . ?
C15 N1 C5 Fe2 -79(97) . . . . ?
C3 Fe2 C5 N1 131.9(5) . . . . ?
C4 Fe2 C5 N1 35.8(5) . . . . ?
C6 Fe2 C5 N1 -86.7(4) . . . . ?
C10 Fe2 C5 N1 -124.9(4) . . . . ?
C9 Fe2 C5 N1 -132.1(5) . . . . ?
C7 Fe2 C5 N1 -60.5(5) . . . . ?
C8 Fe2 C5 N1 -77.7(7) . . . . ?
C3 Fe2 C5 C17 15.1(6) . . . . ?
C4 Fe2 C5 C17 -81.1(6) . . . . ?
C6 Fe2 C5 C17 156.5(6) . . . . ?
C10 Fe2 C5 C17 118.2(6) . . . . ?
C9 Fe2 C5 C17 111.0(6) . . . . ?
C7 Fe2 C5 C17 -177.4(5) . . . . ?
C8 Fe2 C5 C17 165.4(6) . . . . ?
C3 Fe2 C5 C13 -117.3(5) . . . . ?
C4 Fe2 C5 C13 146.5(5) . . . . ?
C6 Fe2 C5 C13 24.1(5) . . . . ?
C10 Fe2 C5 C13 -14.2(5) . . . . ?
C9 Fe2 C5 C13 -21.4(7) . . . . ?
C7 Fe2 C5 C13 50.2(6) . . . . ?
C8 Fe2 C5 C13 33.0(8) . . . . ?
C3 Fe2 C6 C7 -137.1(6) . . . . ?
C4 Fe2 C6 C7 48.5(6) . . . . ?
C10 Fe2 C6 C7 -117.5(6) . . . . ?
C9 Fe2 C6 C7 -78.7(5) . . . . ?
C8 Fe2 C6 C7 -36.9(5) . . . . ?
C5 Fe2 C6 C7 137.5(5) . . . . ?
C3 Fe2 C6 C10 -19.5(7) . . . . ?
C4 Fe2 C6 C10 166.0(4) . . . . ?
C9 Fe2 C6 C10 38.9(4) . . . . ?
C7 Fe2 C6 C10 117.5(6) . . . . ?
C8 Fe2 C6 C10 80.6(5) . . . . ?
C5 Fe2 C6 C10 -105.0(5) . . . . ?
C3 Fe2 C6 C14 93.7(8) . . . . ?
C4 Fe2 C6 C14 -80.8(7) . . . . ?
C10 Fe2 C6 C14 113.2(8) . . . . ?
C9 Fe2 C6 C14 152.1(8) . . . . ?
C7 Fe2 C6 C14 -129.3(9) . . . . ?
C8 Fe2 C6 C14 -166.2(8) . . . . ?
C5 Fe2 C6 C14 8.2(6) . . . . ?
C10 C6 C7 C8 -2.2(8) . . . . ?
C14 C6 C7 C8 169.7(7) . . . . ?
Fe2 C6 C7 C8 59.2(5) . . . . ?
C10 C6 C7 Fe2 -61.5(5) . . . . ?
C14 C6 C7 Fe2 110.5(8) . . . . ?
C3 Fe2 C7 C6 107.0(9) . . . . ?
C4 Fe2 C7 C6 -140.8(5) . . . . ?
C10 Fe2 C7 C6 38.7(4) . . . . ?
C9 Fe2 C7 C6 83.3(5) . . . . ?
C8 Fe2 C7 C6 120.6(8) . . . . ?
C5 Fe2 C7 C6 -44.1(5) . . . . ?
C3 Fe2 C7 C8 -13.6(11) . . . . ?
C4 Fe2 C7 C8 98.6(6) . . . . ?
C6 Fe2 C7 C8 -120.6(8) . . . . ?
C10 Fe2 C7 C8 -81.8(5) . . . . ?
C9 Fe2 C7 C8 -37.3(5) . . . . ?
C5 Fe2 C7 C8 -164.6(5) . . . . ?
C6 C7 C8 C9 2.3(9) . . . . ?
Fe2 C7 C8 C9 61.4(5) . . . . ?
C6 C7 C8 Fe2 -59.0(5) . . . . ?
C3 Fe2 C8 C9 56.2(6) . . . . ?
C4 Fe2 C8 C9 156.5(5) . . . . ?
C6 Fe2 C8 C9 -81.5(6) . . . . ?
C10 Fe2 C8 C9 -37.8(5) . . . . ?
C7 Fe2 C8 C9 -117.2(8) . . . . ?
C5 Fe2 C8 C9 -91.1(7) . . . . ?
C3 Fe2 C8 C7 173.4(6) . . . . ?
C4 Fe2 C8 C7 -86.2(6) . . . . ?
C6 Fe2 C8 C7 35.7(5) . . . . ?
C10 Fe2 C8 C7 79.4(5) . . . . ?
C9 Fe2 C8 C7 117.2(8) . . . . ?
C5 Fe2 C8 C7 26.1(9) . . . . ?
C7 C8 C9 C10 -1.5(8) . . . . ?
Fe2 C8 C9 C10 59.4(5) . . . . ?
C7 C8 C9 Fe2 -60.9(5) . . . . ?
C3 Fe2 C9 C8 -130.8(6) . . . . ?
C4 Fe2 C9 C8 -32.5(7) . . . . ?
C6 Fe2 C9 C8 81.2(6) . . . . ?
C10 Fe2 C9 C8 119.7(7) . . . . ?
C7 Fe2 C9 C8 38.9(5) . . . . ?
C5 Fe2 C9 C8 130.9(6) . . . . ?
C3 Fe2 C9 C10 109.4(6) . . . . ?
C4 Fe2 C9 C10 -152.3(5) . . . . ?
C6 Fe2 C9 C10 -38.5(5) . . . . ?
C7 Fe2 C9 C10 -80.8(5) . . . . ?
C8 Fe2 C9 C10 -119.7(7) . . . . ?
C5 Fe2 C9 C10 11.1(7) . . . . ?
C7 C6 C10 C9 1.3(8) . . . . ?
C14 C6 C10 C9 -172.0(6) . . . . ?
Fe2 C6 C10 C9 -61.0(4) . . . . ?
C7 C6 C10 C11 173.7(6) . . . . ?
C14 C6 C10 C11 0.4(10) . . . . ?
Fe2 C6 C10 C11 111.4(6) . . . . ?
C7 C6 C10 Fe2 62.3(5) . . . . ?
C14 C6 C10 Fe2 -111.0(6) . . . . ?
C8 C9 C10 C6 0.2(8) . . . . ?
Fe2 C9 C10 C6 60.6(5) . . . . ?
C8 C9 C10 C11 -170.4(8) . . . . ?
Fe2 C9 C10 C11 -110.0(8) . . . . ?
C8 C9 C10 Fe2 -60.4(5) . . . . ?
C3 Fe2 C10 C6 167.7(4) . . . . ?
C4 Fe2 C10 C6 -36.1(11) . . . . ?
C9 Fe2 C10 C6 -117.0(7) . . . . ?
C7 Fe2 C10 C6 -37.3(4) . . . . ?
C8 Fe2 C10 C6 -81.1(5) . . . . ?
C5 Fe2 C10 C6 71.5(5) . . . . ?
C3 Fe2 C10 C9 -75.4(5) . . . . ?
C4 Fe2 C10 C9 80.9(10) . . . . ?
C6 Fe2 C10 C9 117.0(7) . . . . ?
C7 Fe2 C10 C9 79.6(5) . . . . ?
C8 Fe2 C10 C9 35.8(5) . . . . ?
C5 Fe2 C10 C9 -171.6(5) . . . . ?
C3 Fe2 C10 C11 55.3(7) . . . . ?
C4 Fe2 C10 C11 -148.4(8) . . . . ?
C6 Fe2 C10 C11 -112.3(8) . . . . ?
C9 Fe2 C10 C11 130.7(9) . . . . ?
C7 Fe2 C10 C11 -149.7(8) . . . . ?
C8 Fe2 C10 C11 166.5(8) . . . . ?
C5 Fe2 C10 C11 -40.9(7) . . . . ?
C6 C10 C11 C12 -25.5(11) . . . . ?
C9 C10 C11 C12 144.3(9) . . . . ?
Fe2 C10 C11 C12 55.3(10) . . . . ?
C10 C11 C12 C13 -0.7(11) . . . . ?
C11 C12 C13 C14 49.9(9) . . . . ?
C11 C12 C13 C5 -69.9(9) . . . . ?
N1 C5 C13 C12 176.4(6) . . . . ?
C17 C5 C13 C12 -65.1(9) . . . . ?
Fe2 C5 C13 C12 66.9(8) . . . . ?
N1 C5 C13 C14 55.5(7) . . . . ?
C17 C5 C13 C14 174.1(6) . . . . ?
Fe2 C5 C13 C14 -54.0(7) . . . . ?
C7 C6 C14 C13 -127.9(8) . . . . ?
C10 C6 C14 C13 43.4(8) . . . . ?
Fe2 C6 C14 C13 -38.2(8) . . . . ?
C12 C13 C14 C6 -66.4(7) . . . . ?
C5 C13 C14 C6 58.0(7) . . . . ?
C5 N1 C15 Mo1 161(100) . . . . ?
C26 Mo1 C15 N1 42(19) . . . . ?
C24 Mo1 C15 N1 -36(23) . . . . ?
C16 Mo1 C15 N1 -49(19) . . . . ?
C23 Mo1 C15 N1 -137(19) . . . . ?
C25 Mo1 C15 N1 132(19) . . . . ?
C26 Mo1 C16 O5 -53(34) . . . . ?
C24 Mo1 C16 O5 -144(34) . . . . ?
C23 Mo1 C16 O5 128(34) . . . . ?
C25 Mo1 C16 O5 64(37) . . . . ?
C15 Mo1 C16 O5 36(34) . . . . ?
N1 C5 C17 C18 170.4(6) . . . . ?
C13 C5 C17 C18 52.3(8) . . . . ?
Fe2 C5 C17 C18 -74.2(7) . . . . ?
N1 C5 C17 C22 -7.8(8) . . . . ?
C13 C5 C17 C22 -125.8(7) . . . . ?
Fe2 C5 C17 C22 107.6(6) . . . . ?
C22 C17 C18 C19 2.4(11) . . . . ?
C5 C17 C18 C19 -175.8(7) . . . . ?
C17 C18 C19 C20 -1.8(12) . . . . ?
C18 C19 C20 C21 0.0(12) . . . . ?
C19 C20 C21 C22 1.0(11) . . . . ?
C20 C21 C22 C17 -0.3(10) . . . . ?
C18 C17 C22 C21 -1.4(9) . . . . ?
C5 C17 C22 C21 176.8(6) . . . . ?
C26 Mo1 C23 O6 169(33) . . . . ?
C24 Mo1 C23 O6 148(26) . . . . ?
C16 Mo1 C23 O6 -122(26) . . . . ?
C25 Mo1 C23 O6 55(26) . . . . ?
C15 Mo1 C23 O6 -34(26) . . . . ?
C26 Mo1 C24 O7 -13(9) . . . . ?
C16 Mo1 C24 O7 78(9) . . . . ?
C23 Mo1 C24 O7 166(9) . . . . ?
C25 Mo1 C24 O7 -103(9) . . . . ?
C15 Mo1 C24 O7 65(12) . . . . ?
C26 Mo1 C25 O8 136(100) . . . . ?
C24 Mo1 C25 O8 -133(100) . . . . ?
C16 Mo1 C25 O8 19(100) . . . . ?
C23 Mo1 C25 O8 -45(100) . . . . ?
C15 Mo1 C25 O8 47(100) . . . . ?
C24 Mo1 C26 O9 179(100) . . . . ?
C16 Mo1 C26 O9 89(21) . . . . ?
C23 Mo1 C26 O9 158(19) . . . . ?
C25 Mo1 C26 O9 -88(21) . . . . ?
C15 Mo1 C26 O9 1(21) . . . . ?
C30 Fe4 C29 O12 142(14) . . . . ?
C36 Fe4 C29 O12 -8(15) . . . . ?
C32 Fe4 C29 O12 -43(14) . . . . ?
C31 Fe4 C29 O12 -122(14) . . . . ?
C35 Fe4 C29 O12 51(15) . . . . ?
C34 Fe4 C29 O12 25(14) . . . . ?
C33 Fe4 C29 O12 -16(14) . . . . ?
C29 Fe4 C30 O13 -109(9) . . . . ?
C36 Fe4 C30 O13 64(9) . . . . ?
C32 Fe4 C30 O13 78(9) . . . . ?
C31 Fe4 C30 O13 157(9) . . . . ?
C35 Fe4 C30 O13 26(9) . . . . ?
C34 Fe4 C30 O13 -5(9) . . . . ?
C33 Fe4 C30 O13 7(9) . . . . ?
C41 N2 C31 C43 176(100) . . . . ?
C41 N2 C31 C39 -59(11) . . . . ?
C41 N2 C31 Fe4 52(11) . . . . ?
C29 Fe4 C31 N2 44.7(5) . . . . ?
C30 Fe4 C31 N2 136.4(4) . . . . ?
C36 Fe4 C31 N2 -122.1(4) . . . . ?
C32 Fe4 C31 N2 -83.9(4) . . . . ?
C35 Fe4 C31 N2 -128.7(4) . . . . ?
C34 Fe4 C31 N2 -71.2(7) . . . . ?
C33 Fe4 C31 N2 -56.3(5) . . . . ?
C29 Fe4 C31 C43 -72.9(6) . . . . ?
C30 Fe4 C31 C43 18.8(6) . . . . ?
C36 Fe4 C31 C43 120.4(5) . . . . ?
C32 Fe4 C31 C43 158.5(6) . . . . ?
C35 Fe4 C31 C43 113.8(5) . . . . ?
C34 Fe4 C31 C43 171.3(5) . . . . ?
C33 Fe4 C31 C43 -173.8(5) . . . . ?
C29 Fe4 C31 C39 154.8(5) . . . . ?
C30 Fe4 C31 C39 -113.5(5) . . . . ?
C36 Fe4 C31 C39 -12.0(5) . . . . ?
C32 Fe4 C31 C39 26.2(5) . . . . ?
C35 Fe4 C31 C39 -18.6(6) . . . . ?
C34 Fe4 C31 C39 38.9(8) . . . . ?
C33 Fe4 C31 C39 53.8(5) . . . . ?
C29 Fe4 C32 C33 47.9(6) . . . . ?
C30 Fe4 C32 C33 -140.2(5) . . . . ?
C36 Fe4 C32 C33 -119.1(6) . . . . ?
C31 Fe4 C32 C33 133.9(5) . . . . ?
C35 Fe4 C32 C33 -81.2(5) . . . . ?
C34 Fe4 C32 C33 -37.8(5) . . . . ?
C29 Fe4 C32 C36 167.0(4) . . . . ?
C30 Fe4 C32 C36 -21.0(6) . . . . ?
C31 Fe4 C32 C36 -106.9(5) . . . . ?
C35 Fe4 C32 C36 38.0(4) . . . . ?
C34 Fe4 C32 C36 81.3(5) . . . . ?
C33 Fe4 C32 C36 119.1(6) . . . . ?
C29 Fe4 C32 C40 -81.9(7) . . . . ?
C30 Fe4 C32 C40 90.0(6) . . . . ?
C36 Fe4 C32 C40 111.0(8) . . . . ?
C31 Fe4 C32 C40 4.1(6) . . . . ?
C35 Fe4 C32 C40 149.0(7) . . . . ?
C34 Fe4 C32 C40 -167.7(7) . . . . ?
C33 Fe4 C32 C40 -129.8(8) . . . . ?
C36 C32 C33 C34 -0.2(8) . . . . ?
C40 C32 C33 C34 170.6(7) . . . . ?
Fe4 C32 C33 C34 59.4(5) . . . . ?
C36 C32 C33 Fe4 -59.6(5) . . . . ?
C40 C32 C33 Fe4 111.2(8) . . . . ?
C29 Fe4 C33 C32 -144.0(5) . . . . ?
C30 Fe4 C33 C32 101.7(8) . . . . ?
C36 Fe4 C33 C32 38.1(4) . . . . ?
C31 Fe4 C33 C32 -47.2(5) . . . . ?
C35 Fe4 C33 C32 81.7(5) . . . . ?
C34 Fe4 C33 C32 119.1(7) . . . . ?
C29 Fe4 C33 C34 96.9(6) . . . . ?
C30 Fe4 C33 C34 -17.4(11) . . . . ?
C36 Fe4 C33 C34 -81.0(5) . . . . ?
C32 Fe4 C33 C34 -119.1(7) . . . . ?
C31 Fe4 C33 C34 -166.3(5) . . . . ?
C35 Fe4 C33 C34 -37.4(5) . . . . ?
C32 C33 C34 C35 0.5(8) . . . . ?
Fe4 C33 C34 C35 60.0(5) . . . . ?
C32 C33 C34 Fe4 -59.4(5) . . . . ?
C29 Fe4 C34 C35 150.4(5) . . . . ?
C30 Fe4 C34 C35 53.1(6) . . . . ?
C36 Fe4 C34 C35 -38.2(4) . . . . ?
C32 Fe4 C34 C35 -82.4(5) . . . . ?
C31 Fe4 C34 C35 -96.1(6) . . . . ?
C33 Fe4 C34 C35 -118.8(7) . . . . ?
C29 Fe4 C34 C33 -90.8(6) . . . . ?
C30 Fe4 C34 C33 171.9(5) . . . . ?
C36 Fe4 C34 C33 80.6(5) . . . . ?
C32 Fe4 C34 C33 36.4(5) . . . . ?
C31 Fe4 C34 C33 22.7(8) . . . . ?
C35 Fe4 C34 C33 118.8(7) . . . . ?
C33 C34 C35 C36 -0.6(8) . . . . ?
Fe4 C34 C35 C36 59.8(5) . . . . ?
C33 C34 C35 Fe4 -60.4(5) . . . . ?
C29 Fe4 C35 C36 -160.4(5) . . . . ?
C30 Fe4 C35 C36 108.1(5) . . . . ?
C32 Fe4 C35 C36 -38.4(4) . . . . ?
C31 Fe4 C35 C36 10.3(6) . . . . ?
C34 Fe4 C35 C36 -117.9(7) . . . . ?
C33 Fe4 C35 C36 -80.2(5) . . . . ?
C29 Fe4 C35 C34 -42.5(7) . . . . ?
C30 Fe4 C35 C34 -134.0(5) . . . . ?
C36 Fe4 C35 C34 117.9(7) . . . . ?
C32 Fe4 C35 C34 79.5(5) . . . . ?
C31 Fe4 C35 C34 128.2(5) . . . . ?
C33 Fe4 C35 C34 37.7(5) . . . . ?
C34 C35 C36 C32 0.5(8) . . . . ?
Fe4 C35 C36 C32 61.2(5) . . . . ?
C34 C35 C36 C37 -170.9(7) . . . . ?
Fe4 C35 C36 C37 -110.2(8) . . . . ?
C34 C35 C36 Fe4 -60.7(5) . . . . ?
C33 C32 C36 C35 -0.2(8) . . . . ?
C40 C32 C36 C35 -172.6(6) . . . . ?
Fe4 C32 C36 C35 -61.5(5) . . . . ?
C33 C32 C36 C37 172.6(6) . . . . ?
C40 C32 C36 C37 0.2(9) . . . . ?
Fe4 C32 C36 C37 111.3(6) . . . . ?
C33 C32 C36 Fe4 61.3(5) . . . . ?
C40 C32 C36 Fe4 -111.1(6) . . . . ?
C29 Fe4 C36 C35 73.5(13) . . . . ?
C30 Fe4 C36 C35 -75.7(5) . . . . ?
C32 Fe4 C36 C35 117.9(6) . . . . ?
C31 Fe4 C36 C35 -172.3(5) . . . . ?
C34 Fe4 C36 C35 37.9(4) . . . . ?
C33 Fe4 C36 C35 81.6(5) . . . . ?
C29 Fe4 C36 C32 -44.4(13) . . . . ?
C30 Fe4 C36 C32 166.4(4) . . . . ?
C31 Fe4 C36 C32 69.8(4) . . . . ?
C35 Fe4 C36 C32 -117.9(6) . . . . ?
C34 Fe4 C36 C32 -80.0(5) . . . . ?
C33 Fe4 C36 C32 -36.3(4) . . . . ?
C29 Fe4 C36 C37 -157.7(10) . . . . ?
C30 Fe4 C36 C37 53.0(6) . . . . ?
C32 Fe4 C36 C37 -113.3(7) . . . . ?
C31 Fe4 C36 C37 -43.5(6) . . . . ?
C35 Fe4 C36 C37 128.8(8) . . . . ?
C34 Fe4 C36 C37 166.7(7) . . . . ?
C33 Fe4 C36 C37 -149.6(7) . . . . ?
C35 C36 C37 C38 144.1(8) . . . . ?
C32 C36 C37 C38 -26.6(10) . . . . ?
Fe4 C36 C37 C38 55.3(9) . . . . ?
C36 C37 C38 C39 1.0(11) . . . . ?
C37 C38 C39 C40 47.6(9) . . . . ?
C37 C38 C39 C31 -69.5(9) . . . . ?
N2 C31 C39 C38 173.8(6) . . . . ?
C43 C31 C39 C38 -68.4(8) . . . . ?
Fe4 C31 C39 C38 64.2(7) . . . . ?
N2 C31 C39 C40 56.2(6) . . . . ?
C43 C31 C39 C40 173.9(5) . . . . ?
Fe4 C31 C39 C40 -53.5(6) . . . . ?
C33 C32 C40 C39 -124.5(8) . . . . ?
C36 C32 C40 C39 45.7(8) . . . . ?
Fe4 C32 C40 C39 -33.9(7) . . . . ?
C38 C39 C40 C32 -67.3(7) . . . . ?
C31 C39 C40 C32 54.6(7) . . . . ?
C31 N2 C41 Mo2 -92(15) . . . . ?
C50 Mo2 C41 N2 17(22) . . . . ?
C52 Mo2 C41 N2 165(12) . . . . ?
C49 Mo2 C41 N2 -15(12) . . . . ?
C42 Mo2 C41 N2 75(12) . . . . ?
C51 Mo2 C41 N2 -106(12) . . . . ?
C50 Mo2 C42 O14 135(27) . . . . ?
C52 Mo2 C42 O14 -134(27) . . . . ?
C49 Mo2 C42 O14 46(27) . . . . ?
C51 Mo2 C42 O14 -50(30) . . . . ?
C41 Mo2 C42 O14 -44(27) . . . . ?
N2 C31 C43 C48 -11.8(8) . . . . ?
C39 C31 C43 C48 -128.4(7) . . . . ?
Fe4 C31 C43 C48 104.2(6) . . . . ?
N2 C31 C43 C44 166.9(6) . . . . ?
C39 C31 C43 C44 50.3(8) . . . . ?
Fe4 C31 C43 C44 -77.1(7) . . . . ?
C48 C43 C44 C45 1.7(10) . . . . ?
C31 C43 C44 C45 -177.1(6) . . . . ?
C43 C44 C45 C46 0.1(11) . . . . ?
C44 C45 C46 C47 -2.2(11) . . . . ?
C45 C46 C47 C48 2.4(11) . . . . ?
C44 C43 C48 C47 -1.5(9) . . . . ?
C31 C43 C48 C47 177.3(6) . . . . ?
C46 C47 C48 C43 -0.6(10) . . . . ?
C50 Mo2 C49 O15 27(14) . . . . ?
C52 Mo2 C49 O15 -81(78) . . . . ?
C42 Mo2 C49 O15 119(14) . . . . ?
C51 Mo2 C49 O15 -64(14) . . . . ?
C41 Mo2 C49 O15 -154(14) . . . . ?
C52 Mo2 C50 O16 -28(20) . . . . ?
C49 Mo2 C50 O16 153(20) . . . . ?
C42 Mo2 C50 O16 63(20) . . . . ?
C51 Mo2 C50 O16 -116(20) . . . . ?
C41 Mo2 C50 O16 121(19) . . . . ?
C50 Mo2 C51 O17 70(26) . . . . ?
C52 Mo2 C51 O17 -21(26) . . . . ?
C49 Mo2 C51 O17 159(26) . . . . ?
C42 Mo2 C51 O17 -105(27) . . . . ?
C41 Mo2 C51 O17 -111(26) . . . . ?
C50 Mo2 C52 O18 160(34) . . . . ?
C49 Mo2 C52 O18 -92(86) . . . . ?
C42 Mo2 C52 O18 68(34) . . . . ?
C51 Mo2 C52 O18 -109(34) . . . . ?
C41 Mo2 C52 O18 -20(34) . . . . ?
